data_2310100
loop_
_publ_author_name
'Parthe, E.'
'Schob, O.'

_publ_section_title
;
 AB compounds with Sc, Y and rare earth metals. I. Scandium and yttrium
 compounds with Cr B and CsCl structure
;
_journal_name_full 'Acta Crystallographica (1,1948-23,1967)'
_journal_page_first 214
_journal_page_last 224
_journal_paper_doi 10.1107/S0365110X65003134
_journal_volume 19
_journal_year 1965
_chemical_formula_sum 'B V'
_chemical_name_systematic 'V B'
_space_group_IT_number 63
_symmetry_space_group_name_Hall '-C 2c 2'
_symmetry_space_group_name_H-M 'C m c m'
_cell_angle_alpha 90
_cell_angle_beta 90
_cell_angle_gamma 90
_cell_formula_units_Z 4
_cell_length_a 3.1
_cell_length_b 8.17
_cell_length_c 2.98
_cell_volume 75.474
_citation_journal_id_ASTM ACCRA9
_cod_data_source_file boron0-1_465.cif
_cod_data_source_block B1V1
_cod_original_cell_volume 75.47446
_cod_original_formula_sum 'B1 V1'
_cod_database_code 2310100

loop_
_symmetry_equiv_pos_as_xyz
x,y,z
-x,-y,z+1/2
x,-y,-z
-x,y,-z+1/2
-x,-y,-z
x,y,-z-1/2
-x,y,z
x,-y,z-1/2
x+1/2,y+1/2,z
-x+1/2,-y+1/2,z+1/2
x+1/2,-y+1/2,-z
-x+1/2,y+1/2,-z+1/2
-x+1/2,-y+1/2,-z
x+1/2,y+1/2,-z-1/2
-x+1/2,y+1/2,z
x+1/2,-y+1/2,z-1/2

loop_
_atom_site_label
_atom_site_type_symbol
_atom_site_fract_x
_atom_site_fract_y
_atom_site_fract_z
_atom_site_occupancy
_atom_site_U_iso_or_equiv
B1 B 0 0.44 0.25 1 0.0
V1 V 0 0.146 0.25 1 0.0
